data_2236659
loop_
_publ_author_name
'Nesterov, Vladimir N.'
'Khan, Wajiha'
'Rangel, Alexandra E.'
'Smucker, Bradley W.'

_publ_section_title
;
 <i>trans</i>-Dichloridotetrapyrazineruthenium(II) dichloromethane
 disolvate
;
_journal_coeditor_code TK5139
_journal_issue 9
_journal_name_full 'Acta Crystallographica Section E'
_journal_page_first m1193
_journal_paper_doi 10.1107/S1600536812035817
_journal_volume 68
_journal_year 2012
_chemical_formula_iupac '[Ru Cl2 (C4 H4 N2)4], 2C H2 Cl2'
_chemical_formula_moiety 'C16 H16 Cl2 N8 Ru, 2(C H2 Cl2)'
_chemical_formula_sum 'C18 H20 Cl6 N8 Ru'
_chemical_formula_weight 662.19
_chemical_name_systematic
;
<i>trans</i>-Dichloridotetrapyrazineruthenium(II) dichloromethane
disolvate
;
_space_group_IT_number 98
_symmetry_cell_setting tetragonal
_symmetry_space_group_name_Hall 'I 4bw 2bw'
_symmetry_space_group_name_H-M 'I 41 2 2'
_atom_sites_solution_hydrogens geom
_atom_sites_solution_primary direct
_atom_sites_solution_secondary difmap
_audit_creation_method SHELXL-97
_cell_angle_alpha 90.00
_cell_angle_beta 90.00
_cell_angle_gamma 90.00
_cell_formula_units_Z 4
_cell_length_a 7.3059(2)
_cell_length_b 7.3059(2)
_cell_length_c 47.3659(16)
_cell_measurement_reflns_used 8671
_cell_measurement_temperature 100(2)
_cell_measurement_theta_max 26.97
_cell_measurement_theta_min 2.82
_cell_volume 2528.21(13)
_computing_cell_refinement 'SAINT (Bruker, 2007)'
_computing_data_collection 'APEX2 (Bruker, 2007)'
_computing_data_reduction 'SAINT (Bruker, 2007)'
_computing_molecular_graphics 'SHELXTL (Sheldrick, 2008)'
_computing_publication_material 'SHELXTL (Sheldrick, 2008)'
_computing_structure_refinement 'SHELXL97 (Sheldrick, 2008)'
_computing_structure_solution 'SHELXS97 (Sheldrick, 2008)'
_diffrn_ambient_temperature 100(2)
_diffrn_measured_fraction_theta_full 1.000
_diffrn_measured_fraction_theta_max 1.000
_diffrn_measurement_device_type 'Bruker APEXII CCD'
_diffrn_measurement_method '\w scans'
_diffrn_radiation_monochromator graphite
_diffrn_radiation_source 'fine-focus sealed tube'
_diffrn_radiation_type MoK\a
_diffrn_radiation_wavelength 0.71073
_diffrn_reflns_av_R_equivalents 0.0299
_diffrn_reflns_av_sigmaI/netI 0.0132
_diffrn_reflns_limit_h_max 9
_diffrn_reflns_limit_h_min -9
_diffrn_reflns_limit_k_max 9
_diffrn_reflns_limit_k_min -9
_diffrn_reflns_limit_l_max 60
_diffrn_reflns_limit_l_min -60
_diffrn_reflns_number 15409
_diffrn_reflns_theta_full 27.04
_diffrn_reflns_theta_max 27.04
_diffrn_reflns_theta_min 1.72
_exptl_absorpt_coefficient_mu 1.279
_exptl_absorpt_correction_T_max 0.9079
_exptl_absorpt_correction_T_min 0.8817
_exptl_absorpt_correction_type multi-scan
_exptl_absorpt_process_details
;
(SADABS; Bruker, 1996)
;
_exptl_crystal_colour black
_exptl_crystal_density_diffrn 1.740
_exptl_crystal_density_method 'not measured'
_exptl_crystal_description plate
_exptl_crystal_F_000 1320
_exptl_crystal_size_max 0.10
_exptl_crystal_size_mid 0.10
_exptl_crystal_size_min 0.08
_refine_diff_density_max 1.007
_refine_diff_density_min -0.376
_refine_ls_abs_structure_details 'Flack (1983), 508 Friedel pairs'
_refine_ls_abs_structure_Flack 0.26(4)
_refine_ls_extinction_method none
_refine_ls_goodness_of_fit_ref 1.032
_refine_ls_hydrogen_treatment mixed
_refine_ls_matrix_type full
_refine_ls_number_parameters 81
_refine_ls_number_reflns 1399
_refine_ls_number_restraints 0
_refine_ls_restrained_S_all 1.032
_refine_ls_R_factor_all 0.0168
_refine_ls_R_factor_gt 0.0162
_refine_ls_shift/su_max 0.001
_refine_ls_shift/su_mean 0.000
_refine_ls_structure_factor_coef Fsqd
_refine_ls_weighting_details 'calc w=1/[\s^2^(Fo^2^)+(0.0220P)^2^+2.5400P] where P=(Fo^2^+2Fc^2^)/3'
_refine_ls_weighting_scheme calc
_refine_ls_wR_factor_gt 0.0398
_refine_ls_wR_factor_ref 0.0402
_reflns_number_gt 1363
_reflns_number_total 1399
_reflns_threshold_expression I>2\s(I)
_cod_data_source_file tk5139.cif
_cod_data_source_block I
_cod_original_cell_volume 2528.21(14)
_cod_database_code 2236659
_cod_database_fobs_code 2236659

loop_
_symmetry_equiv_pos_as_xyz
'x, y, z'
'-x+1/2, -y+1/2, z+1/2'
'-y, x+1/2, z+1/4'
'y+1/2, -x, z+3/4'
'-x+1/2, y, -z+3/4'
'x, -y+1/2, -z+1/4'
'y+1/2, x+1/2, -z+1/2'
'-y, -x, -z'
'x+1/2, y+1/2, z+1/2'
'-x+1, -y+1, z+1'
'-y+1/2, x+1, z+3/4'
'y+1, -x+1/2, z+5/4'
'-x+1, y+1/2, -z+5/4'
'x+1/2, -y+1, -z+3/4'
'y+1, x+1, -z+1'
'-y+1/2, -x+1/2, -z+1/2'

loop_
_atom_site_type_symbol
_atom_site_label
_atom_site_fract_x
_atom_site_fract_y
_atom_site_fract_z
_atom_site_U_iso_or_equiv
_atom_site_adp_type
_atom_site_calc_flag
_atom_site_refinement_flags
_atom_site_occupancy
_atom_site_symmetry_multiplicity
Ru Ru1 1.0000 0.5000 0.2500 0.01016(7) Uani d S 1 4
Cl Cl1 0.76849(5) 0.26849(5) 0.2500 0.01419(11) Uani d S 1 2
N N1 0.8611(2) 0.6437(2) 0.21927(3) 0.0125(3) Uani d . 1 1
C C1 0.9492(2) 0.7136(2) 0.19664(3) 0.0140(3) Uani d . 1 1
H H1A 1.0775 0.6961 0.1949 0.017 Uiso calc R 1 1
Cl Cl2 0.74959(8) 0.41921(8) 0.141441(10) 0.02798(12) Uani d . 1 1
N N2 0.6770(2) 0.8453(2) 0.17735(3) 0.0194(3) Uani d . 1 1
C C2 0.8562(2) 0.8101(2) 0.17601(4) 0.0163(4) Uani d . 1 1
H H2A 0.9230 0.8534 0.1601 0.020 Uiso calc R 1 1
C C3 0.5910(3) 0.7769(3) 0.19991(4) 0.0178(4) Uani d . 1 1
H H3A 0.4634 0.7987 0.2019 0.021 Uiso calc R 1 1
C C4 0.6795(3) 0.6757(2) 0.22056(3) 0.0146(3) Uani d . 1 1
H H4A 0.6108 0.6279 0.2359 0.018 Uiso calc R 1 1
C C5 0.6136(4) 0.2500 0.1250 0.0271(6) Uani d S 1 2
H H5A 0.546(3) 0.309(3) 0.1112(4) 0.033 Uiso d . 1 1

loop_
_atom_site_aniso_label
_atom_site_aniso_U_11
_atom_site_aniso_U_22
_atom_site_aniso_U_33
_atom_site_aniso_U_12
_atom_site_aniso_U_13
_atom_site_aniso_U_23
Ru1 0.00969(8) 0.00969(8) 0.01110(12) 0.00041(10) 0.000 0.000
Cl1 0.01315(16) 0.01315(16) 0.0163(2) -0.0024(2) -0.00218(17) 0.00218(17)
N1 0.0128(8) 0.0111(7) 0.0134(6) 0.0000(5) 0.0006(6) -0.0012(6)
C1 0.0121(8) 0.0141(8) 0.0159(8) -0.0009(6) 0.0015(6) -0.0008(7)
Cl2 0.0296(3) 0.0277(3) 0.0266(3) -0.0024(2) -0.0107(2) -0.0016(2)
N2 0.0207(8) 0.0184(8) 0.0191(7) 0.0031(6) -0.0011(7) 0.0044(6)
C2 0.0187(9) 0.0150(9) 0.0153(8) -0.0017(7) 0.0023(7) 0.0015(7)
C3 0.0133(9) 0.0194(9) 0.0207(9) 0.0024(7) 0.0013(7) 0.0011(7)
C4 0.0135(9) 0.0147(9) 0.0157(7) 0.0000(6) 0.0011(7) 0.0005(7)
C5 0.0182(14) 0.0382(19) 0.0249(14) 0.000 0.000 -0.0117(14)

loop_
_atom_type_symbol
_atom_type_description
_atom_type_scat_dispersion_real
_atom_type_scat_dispersion_imag
_atom_type_scat_source
C C 0.0033 0.0016 'International Tables Vol C Tables 4.2.6.8 and 6.1.1.4'
H H 0.0000 0.0000 'International Tables Vol C Tables 4.2.6.8 and 6.1.1.4'
N N 0.0061 0.0033 'International Tables Vol C Tables 4.2.6.8 and 6.1.1.4'
Cl Cl 0.1484 0.1585 'International Tables Vol C Tables 4.2.6.8 and 6.1.1.4'
Ru Ru -1.2594 0.8363 'International Tables Vol C Tables 4.2.6.8 and 6.1.1.4'

loop_
_geom_angle_atom_site_label_1
_geom_angle_atom_site_label_2
_geom_angle_atom_site_label_3
_geom_angle_site_symmetry_1
_geom_angle_site_symmetry_3
_geom_angle
N1 Ru1 N1 . 16_665 89.82(8)
N1 Ru1 N1 . 7_545 178.62(9)
N1 Ru1 N1 16_665 7_545 90.20(7)
N1 Ru1 N1 . 10_654 90.20(7)
N1 Ru1 N1 16_665 10_654 178.62(9)
N1 Ru1 N1 7_545 10_654 89.82(7)
N1 Ru1 Cl1 . 10_654 89.31(5)
N1 Ru1 Cl1 16_665 10_654 90.69(5)
N1 Ru1 Cl1 7_545 10_654 89.31(5)
N1 Ru1 Cl1 10_654 10_654 90.69(5)
N1 Ru1 Cl1 . . 90.69(5)
N1 Ru1 Cl1 16_665 . 89.31(5)
N1 Ru1 Cl1 7_545 . 90.69(5)
N1 Ru1 Cl1 10_654 . 89.31(5)
Cl1 Ru1 Cl1 10_654 . 180.0
C4 N1 C1 . . 116.08(15)
C4 N1 Ru1 . . 122.71(12)
C1 N1 Ru1 . . 121.20(12)
N1 C1 C2 . . 121.29(16)
N1 C1 H1A . . 119.4
C2 C1 H1A . . 119.4
C2 N2 C3 . . 115.27(16)
N2 C2 C1 . . 123.07(17)
N2 C2 H2A . . 118.5
C1 C2 H2A . . 118.5
N2 C3 C4 . . 122.98(17)
N2 C3 H3A . . 118.5
C4 C3 H3A . . 118.5
N1 C4 C3 . . 121.27(16)
N1 C4 H4A . . 119.4
C3 C4 H4A . . 119.4
Cl2 C5 Cl2 . 6 111.58(16)
Cl2 C5 H5A . . 106.7(15)
Cl2 C5 H5A 6 . 108.1(15)

loop_
_geom_bond_atom_site_label_1
_geom_bond_atom_site_label_2
_geom_bond_site_symmetry_2
_geom_bond_distance
Ru1 N1 . 2.0620(14)
Ru1 N1 16_665 2.0620(14)
Ru1 N1 7_545 2.0620(14)
Ru1 N1 10_654 2.0620(14)
Ru1 Cl1 10_654 2.3920(5)
Ru1 Cl1 . 2.3920(5)
N1 C4 . 1.349(2)
N1 C1 . 1.351(2)
C1 C2 . 1.383(2)
C1 H1A . 0.9500
Cl2 C5 . 1.7668(17)
N2 C2 . 1.336(2)
N2 C3 . 1.337(2)
C2 H2A . 0.9500
C3 C4 . 1.386(3)
C3 H3A . 0.9500
C4 H4A . 0.9500
C5 Cl2 6 1.7668(17)
C5 H5A . 0.92(2)

loop_
_geom_hbond_atom_site_label_D
_geom_hbond_atom_site_label_H
_geom_hbond_atom_site_label_A
_geom_hbond_site_symmetry_A
_geom_hbond_distance_DH
_geom_hbond_distance_HA
_geom_hbond_distance_DA
_geom_hbond_angle_DHA
C3 H3A Cl1 10_554 0.95 2.88 3.555(2) 129
C5 H5A N2 13_544 0.92(2) 2.46(2) 3.338(2) 158(2)
